data_4511722
loop_
_publ_author_name
'Yufit, D. S.'
'Shishkin, O. V.'
'Zubatyuk, R. I.'
'Howard, J. A. K.'

_publ_section_title
;
 Trimethyltrioxane (Paraldehyde) and Its Halomethanes Complexes:
 Crystallization, Structures, and Analysis of Packing Motifs
;
_journal_issue 9
_journal_name_full 'Crystal Growth &amp; Design'
_journal_page_first 4303
_journal_paper_doi 10.1021/cg500354t
_journal_volume 14
_journal_year 2014
_chemical_absolute_configuration ad
_chemical_formula_moiety 'C H2 Br2, C6 H12 O3'
_chemical_formula_sum 'C7 H14 Br2 O3'
_chemical_formula_weight 306.00
_chemical_name_common
;
molecular complex (1:1) of paraldehyde with dibromomethane
;
_chemical_name_systematic
;
 2,4,6-trimethyl-1,3,5-trioxane dibromomethane (1:1)  
;
_space_group_crystal_system orthorhombic
_space_group_IT_number 31
_space_group_name_Hall 'P 2ac -2'
_space_group_name_H-M_alt 'P m n 21'
_symmetry_space_group_name_Hall 'P 2ac -2'
_symmetry_space_group_name_H-M 'P m n 21'
_atom_sites_solution_hydrogens geom
_atom_sites_solution_primary direct
_atom_sites_solution_secondary difmap
_audit_creation_date 2014-02-10
_audit_creation_method
;
Olex2 1.2-beta
(compiled 2014.01.22 svn.r2872 for OlexSys, GUI svn.r4754)
;
_cell_angle_alpha 90.00
_cell_angle_beta 90.00
_cell_angle_gamma 90.00
_cell_formula_units_Z 2
_cell_length_a 12.016(2)
_cell_length_b 10.6738(14)
_cell_length_c 4.4634(5)
_cell_measurement_reflns_used 695
_cell_measurement_temperature 230.0(2)
_cell_measurement_theta_max 27.096
_cell_measurement_theta_min 2.551
_cell_volume 572.46(14)
_computing_cell_refinement 'SAINT v6.45A (Bruker, 2003)'
_computing_data_collection 'SMART v5.625 (Bruker, 2001)'
_computing_data_reduction 'SAINT v6.45A (Bruker, 2003)'
_computing_molecular_graphics 'Olex2 (Dolomanov et al., 2009)'
_computing_publication_material 'Olex2 (Dolomanov et al., 2009)'
_computing_structure_refinement 'XL (Sheldrick, 2008)'
_computing_structure_solution 'XS (Sheldrick, 2008)'
_diffrn_ambient_temperature 230.0(2)
_diffrn_detector 'CCD area detector'
_diffrn_detector_area_resol_mean 5.6
_diffrn_detector_type 'Bruker SMART CCD 6000 area detector'
_diffrn_measured_fraction_theta_full 0.778
_diffrn_measured_fraction_theta_max 0.778
_diffrn_measurement_device 'three-circle diffractometer'
_diffrn_measurement_device_type 'Bruker SMART CCD 6000'
_diffrn_measurement_method '\w scans'
_diffrn_radiation_monochromator Parallel,graphite
_diffrn_radiation_probe x-ray
_diffrn_radiation_type MoK\a
_diffrn_radiation_wavelength 0.71073
_diffrn_reflns_av_R_equivalents 0.0489
_diffrn_reflns_av_unetI/netI 0.0445
_diffrn_reflns_limit_h_max 16
_diffrn_reflns_limit_h_min -16
_diffrn_reflns_limit_k_max 14
_diffrn_reflns_limit_k_min -14
_diffrn_reflns_limit_l_max 3
_diffrn_reflns_limit_l_min -3
_diffrn_reflns_number 4664
_diffrn_reflns_theta_full 29.49
_diffrn_reflns_theta_max 29.49
_diffrn_reflns_theta_min 1.91
_diffrn_source 'sealed X-ray tube'
_diffrn_source_current 35.0
_diffrn_source_power 1.75
_diffrn_source_target Mo
_diffrn_source_voltage 50.0
_exptl_absorpt_coefficient_mu 7.053
_exptl_absorpt_correction_T_max 0.2326
_exptl_absorpt_correction_T_min 0.0013
_exptl_absorpt_correction_type multi-scan
_exptl_absorpt_process_details
;
SADABS-2006/1 (Bruker,2006) was used for absorption correction.
R(int) was 0.1058 before and 0.0392 after correction.
The Ratio of minimum to maximum transmission is 0.0056.
The \l/2 correction factor is 0.0015.
;
_exptl_crystal_colour 'clear light colourless'
_exptl_crystal_colour_lustre clear
_exptl_crystal_colour_modifier light
_exptl_crystal_colour_primary colourless
_exptl_crystal_density_diffrn 1.775
_exptl_crystal_density_method 'not measured'
_exptl_crystal_description cylinder
_exptl_crystal_F_000 300
_exptl_crystal_size_max 0.4
_exptl_crystal_size_mid 0.3
_exptl_crystal_size_min 0.3
_refine_diff_density_max 0.329
_refine_diff_density_min -0.423
_refine_diff_density_rms 0.086
_refine_ls_abs_structure_details 'Flack H D (1983), Acta Cryst. A39, 876-881'
_refine_ls_abs_structure_Flack 0.00(17)
_refine_ls_extinction_coef 0.017(3)
_refine_ls_extinction_expression Fc^*^=kFc[1+0.001xFc^2^\l^3^/sin(2\q)]^-1/4^
_refine_ls_extinction_method SHELXL
_refine_ls_goodness_of_fit_ref 0.984
_refine_ls_hydrogen_treatment mixed
_refine_ls_matrix_type full
_refine_ls_number_parameters 68
_refine_ls_number_reflns 1234
_refine_ls_number_restraints 1
_refine_ls_restrained_S_all 0.984
_refine_ls_R_factor_all 0.0586
_refine_ls_R_factor_gt 0.0444
_refine_ls_shift/su_max 0.042
_refine_ls_shift/su_mean 0.002
_refine_ls_structure_factor_coef Fsqd
_refine_ls_weighting_details 'calc w=1/[\s^2^(Fo^2^)+(0.0800P)^2^+0.0000P] where P=(Fo^2^+2Fc^2^)/3'
_refine_ls_weighting_scheme calc
_refine_ls_wR_factor_gt 0.1134
_refine_ls_wR_factor_ref 0.1223
_reflns_number_gt 963
_reflns_number_total 1234
_reflns_threshold_expression >2sigma(I)
_cod_data_source_file cg500354t_si_001.cif
_cod_data_source_block ndbmtmt
_cod_depositor_comments 'Adding full bibliography for 4511720--4511724.cif.'
_cod_original_cell_volume 572.45(14)
_cod_database_code 4511722
_olex2_refinement_description
;
1. Fixed Uiso
 At 1.2 times of:
  All C(H) groups, All C(H,H) groups
 At 1.5 times of:
  All H(H,H) groups, All C(H,H,H) groups
2.a Everything fixed:
 H3A, H3B
2.b Ternary CH refined with riding coordinates:
 C2(H2)
2.c Secondary CH2 refined with riding coordinates:
 C1S(H1SA,H1SB)
2.d Idealised Me refined as rotating group:
 C4(H4A,H4B,H4C)
;

loop_
_space_group_symop_id
_space_group_symop_operation_xyz
1 'x, y, z'
2 '-x+1/2, -y, z+1/2'
3 '-x, y, z'
4 'x+1/2, -y, z+1/2'

loop_
_atom_site_label
_atom_site_type_symbol
_atom_site_fract_x
_atom_site_fract_y
_atom_site_fract_z
_atom_site_U_iso_or_equiv
_atom_site_adp_type
_atom_site_occupancy
_atom_site_calc_flag
_atom_site_disorder_assembly
_atom_site_disorder_group
_atom_site_site_symmetry_order
_atom_site_refinement_flags_posn
_atom_site_refinement_flags_adp
_atom_site_refinement_flags_occupancy
Br1 Br 0.63235(3) 0.98123(5) 0.9612(6) 0.0628(3) Uani 1 d . . 1 . . .
C1S C 0.5000 0.9339(9) 0.750(2) 0.071(3) Uani 1 d . . 2 S T P
H1SA H 0.5000 0.9735 0.5540 0.085 Uiso 1 calc . . 2 RS T P
H1SB H 0.5000 0.8439 0.7198 0.085 Uiso 1 calc . . 2 RS T P
O1 O 0.5000 0.6596(4) 0.448(2) 0.0474(11) Uani 1 d . . 2 S T P
O2 O 0.5954(3) 0.4724(3) 0.460(3) 0.0532(9) Uani 1 d . . 1 . . .
C1 C 0.5967(5) 0.5966(6) 0.3505(14) 0.050(2) Uani 1 d A 2 1 . . .
C2 C 0.5000 0.4091(7) 0.359(2) 0.069(4) Uani 1 d . 1 2 S T P
H2 H 0.5000 0.4055 0.1399 0.082 Uiso 1 calc . 1 2 RS T P
C3 C 0.5000 0.2775(6) 0.486(4) 0.074(2) Uani 1 d . . 2 S T P
C4 C 0.6979(3) 0.6628(4) 0.469(2) 0.0636(13) Uani 1 d . . 1 . . .
H4A H 0.6942 0.6667 0.6832 0.095 Uiso 1 calc A . 1 GR . .
H4B H 0.7006 0.7462 0.3884 0.095 Uiso 1 calc A . 1 GR . .
H4C H 0.7635 0.6178 0.4095 0.095 Uiso 1 calc A . 1 GR . .
H1 H 0.595(4) 0.596(5) 0.146(13) 0.036(17) Uiso 1 d . . 1 . . .
H3A H 0.5655 0.2328 0.4224 0.054 Uiso 1 d . . 1 . . .
H3B H 0.5000 0.2804 0.7030 0.054 Uiso 1 d . . 2 S T P

loop_
_atom_site_aniso_label
_atom_site_aniso_U_11
_atom_site_aniso_U_22
_atom_site_aniso_U_33
_atom_site_aniso_U_23
_atom_site_aniso_U_13
_atom_site_aniso_U_12
Br1 0.0380(3) 0.0801(4) 0.0703(7) -0.0078(10) 0.0019(7) -0.00638(17)
C1S 0.048(5) 0.096(7) 0.069(8) -0.020(6) 0.000 0.000
O1 0.046(2) 0.0374(19) 0.059(4) 0.004(5) 0.000 0.000
O2 0.0611(18) 0.0409(15) 0.057(3) -0.002(4) 0.003(7) 0.0060(12)
C1 0.058(3) 0.055(3) 0.035(8) 0.009(2) 0.011(2) 0.008(3)
C2 0.083(6) 0.047(4) 0.077(11) -0.014(4) 0.000 0.000
C3 0.104(5) 0.037(3) 0.080(7) -0.002(6) 0.000 0.000
C4 0.046(2) 0.058(3) 0.087(4) 0.003(7) -0.003(6) 0.0011(18)

loop_
_atom_type_symbol
_atom_type_description
_atom_type_scat_dispersion_real
_atom_type_scat_dispersion_imag
_atom_type_scat_source
C C 0.0033 0.0016 'International Tables Vol C Tables 4.2.6.8 and 6.1.1.4'
H H 0.0000 0.0000 'International Tables Vol C Tables 4.2.6.8 and 6.1.1.4'
Br Br -0.2901 2.4595 'International Tables Vol C Tables 4.2.6.8 and 6.1.1.4'
O O 0.0106 0.0060 'International Tables Vol C Tables 4.2.6.8 and 6.1.1.4'

loop_
_geom_angle_atom_site_label_1
_geom_angle_atom_site_label_2
_geom_angle_atom_site_label_3
_geom_angle
_geom_angle_site_symmetry_1
_geom_angle_site_symmetry_3
Br1 C1S Br1 112.1(5) 3_655 .
Br1 C1S H1SA 109.2 3_655 .
Br1 C1S H1SA 109.2 . .
Br1 C1S H1SB 109.2 3_655 .
Br1 C1S H1SB 109.2 . .
H1SA C1S H1SB 107.9 . .
C1 O1 C1 110.9(6) 3_655 .
C2 O2 C1 110.6(8) . .
O1 C1 O2 109.3(5) . .
O1 C1 C4 109.5(5) . .
O1 C1 H1 107(3) . .
O2 C1 C4 109.3(6) . .
O2 C1 H1 109(3) . .
C4 C1 H1 112(3) . .
O2 C2 O2 109.5(8) . 3_655
O2 C2 H2 109.7 . .
O2 C2 H2 109.7 3_655 .
O2 C2 C3 109.1(6) 3_655 .
O2 C2 C3 109.1(6) . .
C3 C2 H2 109.7 . .
C2 C3 H3A 110.4 . .
C2 C3 H3B 110.2 . .
H3A C3 H3B 108.2 . .
C1 C4 H4A 109.5 . .
C1 C4 H4B 109.5 . .
C1 C4 H4C 109.5 . .
H4A C4 H4B 109.5 . .
H4A C4 H4C 109.5 . .
H4B C4 H4C 109.5 . .

loop_
_geom_bond_atom_site_label_1
_geom_bond_atom_site_label_2
_geom_bond_distance
_geom_bond_site_symmetry_2
Br1 C1S 1.917(6) .
C1S Br1 1.917(6) 3_655
C1S H1SA 0.9700 .
C1S H1SB 0.9700 .
O1 C1 1.412(6) 3_655
O1 C1 1.412(6) .
O2 C1 1.413(9) .
O2 C2 1.403(7) .
C1 C4 1.501(8) .
C1 H1 0.91(5) .
C2 O2 1.403(7) 3_655
C2 H2 0.9800 .
C2 C3 1.515(12) .
C3 H3A 0.9642 .
C3 H3B 0.9672 .
C4 H4A 0.9600 .
C4 H4B 0.9600 .
C4 H4C 0.9600 .

loop_
_geom_hbond_atom_site_label_D
_geom_hbond_atom_site_label_H
_geom_hbond_atom_site_label_A
_geom_hbond_distance_DH
_geom_hbond_distance_HA
_geom_hbond_distance_DA
_geom_hbond_angle_DHA
C1S H1SB O1 0.97 2.31 3.223(10) 156.3

loop_
_geom_torsion_atom_site_label_1
_geom_torsion_atom_site_label_2
_geom_torsion_atom_site_label_3
_geom_torsion_atom_site_label_4
_geom_torsion
_geom_torsion_site_symmetry_1
_geom_torsion_site_symmetry_4
C1 O1 C1 O2 -58.0(10) 3_655 .
C1 O2 C2 O2 -59.4(17) . 3_655
C2 O2 C1 O1 58.5(12) . .
C3 C2 O2 C1 -178.6(10) . .
C4 C1 O1 C1 -177.7(4) . 3_655
C4 C1 O2 C2 178.4(8) . .
